data_4083114
loop_
_publ_author_name
'Ablialimov, Osman'
'K\;edziorek, Mariusz'
'Mali\'nska, Maura'
'Wo\'zniak, Krzysztof'
'Grela, Karol'

_publ_section_title
;
 Synthesis, Structure, and Catalytic Activity of New Ruthenium(II)
 Indenylidene Complexes Bearing Unsymmetrical N-Heterocyclic Carbenes
;
_journal_issue 9
_journal_name_full Organometallics
_journal_page_first 2160
_journal_paper_doi 10.1021/om4009197
_journal_volume 33
_journal_year 2014
_chemical_formula_moiety 'C52 H64 Cl2 I N2 P Ru'
_chemical_formula_sum 'C52 H64 Cl2 I N2 P Ru'
_chemical_formula_weight 1046.89
_space_group_IT_number 15
_symmetry_cell_setting monoclinic
_symmetry_space_group_name_Hall '-C 2yc'
_symmetry_space_group_name_H-M 'C 1 2/c 1'
_atom_sites_solution_hydrogens geom
_atom_sites_solution_primary direct
_atom_sites_solution_secondary difmap
_audit_creation_method SHELXL-97
_cell_angle_alpha 90.00
_cell_angle_beta 103.772(5)
_cell_angle_gamma 90.00
_cell_formula_units_Z 8
_cell_length_a 23.037(3)
_cell_length_b 16.148(2)
_cell_length_c 28.945(5)
_cell_measurement_reflns_used 300
_cell_measurement_temperature 100(2)
_cell_measurement_theta_max 30
_cell_measurement_theta_min 2
_cell_volume 10458(3)
_computing_cell_refinement 'Bruker SMART'
_computing_data_collection 'Bruker SMART'
_computing_data_reduction 'Bruker SAINT'
_computing_molecular_graphics 'WINGX, MERCURY'
_computing_publication_material 'Bruker SHELXTL'
_computing_structure_refinement 'SHELXL-97 (Sheldrick, 1997)'
_computing_structure_solution 'SHELXS-97 (Sheldrick, 1990)'
_diffrn_ambient_temperature 100(2)
_diffrn_measured_fraction_theta_full 0.995
_diffrn_measured_fraction_theta_max 0.995
_diffrn_measurement_device_type 'Kappa ApexII Ultra CCD'
_diffrn_measurement_method 'phi and omega scans'
_diffrn_radiation_monochromator 'multi-layer optics'
_diffrn_radiation_source 'TXS rotating anode'
_diffrn_radiation_type MoK\a
_diffrn_radiation_wavelength 0.71073
_diffrn_reflns_av_R_equivalents 0.0000
_diffrn_reflns_av_sigmaI/netI 0.2141
_diffrn_reflns_limit_h_max 27
_diffrn_reflns_limit_h_min -28
_diffrn_reflns_limit_k_max 19
_diffrn_reflns_limit_k_min 0
_diffrn_reflns_limit_l_max 35
_diffrn_reflns_limit_l_min 0
_diffrn_reflns_number 9940
_diffrn_reflns_theta_full 25.73
_diffrn_reflns_theta_max 25.73
_diffrn_reflns_theta_min 1.45
_exptl_absorpt_coefficient_mu 1.057
_exptl_absorpt_correction_T_max 0.9792
_exptl_absorpt_correction_T_min 0.8165
_exptl_absorpt_correction_type multi-scan
_exptl_absorpt_process_details
;   
SADABS-2008/1 - Bruker Nonius area detector scaling and absorption correction 
;
_exptl_crystal_colour green
_exptl_crystal_density_diffrn 1.330
_exptl_crystal_density_method 'not measured'
_exptl_crystal_description plate
_exptl_crystal_F_000 4288
_exptl_crystal_size_max 0.20
_exptl_crystal_size_mid 0.10
_exptl_crystal_size_min 0.02
_platon_squeeze_details
;
;
_refine_diff_density_max 3.683
_refine_diff_density_min -2.473
_refine_diff_density_rms 0.173
_refine_ls_extinction_method none
_refine_ls_goodness_of_fit_ref 0.840
_refine_ls_hydrogen_treatment constr
_refine_ls_matrix_type full
_refine_ls_number_parameters 535
_refine_ls_number_reflns 9940
_refine_ls_number_restraints 0
_refine_ls_restrained_S_all 0.840
_refine_ls_R_factor_all 0.1755
_refine_ls_R_factor_gt 0.0891
_refine_ls_shift/su_max 0.000
_refine_ls_shift/su_mean 0.000
_refine_ls_structure_factor_coef Fsqd
_refine_ls_weighting_details 'calc w=1/[\s^2^(Fo^2^)+(0.1318P)^2^+0.0000P] where P=(Fo^2^+2Fc^2^)/3'
_refine_ls_weighting_scheme calc
_refine_ls_wR_factor_gt 0.2191
_refine_ls_wR_factor_ref 0.2468
_reflns_number_gt 4108
_reflns_number_total 9940
_reflns_threshold_expression >2sigma(I)
_cod_data_source_file om4009197_si_001.cif
_cod_data_source_block 8b
_cod_depositor_comments 'Adding full bibliography for 4083113--4083114.cif.'
_cod_original_sg_symbol_H-M C2/c
_cod_database_code 4083114

loop_
_symmetry_equiv_pos_as_xyz
'x, y, z'
'-x, y, -z+1/2'
'x+1/2, y+1/2, z'
'-x+1/2, y+1/2, -z+1/2'
'-x, -y, -z'
'x, -y, z-1/2'
'-x+1/2, -y+1/2, -z'
'x+1/2, -y+1/2, z-1/2'

loop_
_atom_site_label
_atom_site_type_symbol
_atom_site_fract_x
_atom_site_fract_y
_atom_site_fract_z
_atom_site_U_iso_or_equiv
_atom_site_adp_type
_atom_site_occupancy
_atom_site_symmetry_multiplicity
_atom_site_calc_flag
_atom_site_refinement_flags
C1 C 0.1993(4) 0.1704(8) 0.3426(3) 0.040(3) Uani 1 1 d .
C3 C 0.2845(5) 0.2081(7) 0.3153(3) 0.043(3) Uani 1 1 d .
H3A H 0.2932 0.2072 0.2834 0.052 Uiso 1 1 calc R
H3B H 0.3225 0.2043 0.3399 0.052 Uiso 1 1 calc R
C4 C 0.2490(4) 0.2842(7) 0.3221(3) 0.039(3) Uani 1 1 d .
H4A H 0.2749 0.3258 0.3422 0.047 Uiso 1 1 calc R
H4B H 0.2299 0.3098 0.2912 0.047 Uiso 1 1 calc R
C5 C 0.1653(5) 0.3067(7) 0.3639(3) 0.039(3) Uani 1 1 d .
C6 C 0.1116(5) 0.3258(8) 0.3366(4) 0.051(3) Uani 1 1 d .
C8 C 0.0752(6) 0.3836(9) 0.3549(5) 0.070(4) Uani 1 1 d .
H8 H 0.0363 0.3966 0.3367 0.084 Uiso 1 1 calc R
C9 C 0.0959(6) 0.4197(9) 0.3977(5) 0.072(4) Uani 1 1 d .
C10 C 0.1521(6) 0.4026(7) 0.4225(4) 0.061(4) Uani 1 1 d .
H10 H 0.1666 0.4306 0.4518 0.073 Uiso 1 1 calc R
C11 C 0.1899(5) 0.3478(7) 0.4083(3) 0.038(3) Uani 1 1 d .
C12 C 0.0877(5) 0.2869(9) 0.2866(3) 0.068(4) Uani 1 1 d .
H12A H 0.1147 0.3006 0.2663 0.102 Uiso 1 1 calc R
H12B H 0.0478 0.3088 0.2725 0.102 Uiso 1 1 calc R
H12C H 0.0855 0.2266 0.2897 0.102 Uiso 1 1 calc R
C13 C 0.0552(8) 0.4780(11) 0.4172(6) 0.121(7) Uani 1 1 d .
H13A H 0.0137 0.4694 0.3998 0.181 Uiso 1 1 calc R
H13B H 0.0668 0.5355 0.4131 0.181 Uiso 1 1 calc R
H13C H 0.0592 0.4666 0.4510 0.181 Uiso 1 1 calc R
C14 C 0.2504(5) 0.3259(8) 0.4374(3) 0.057(3) Uani 1 1 d .
H14A H 0.2808 0.3468 0.4218 0.085 Uiso 1 1 calc R
H14B H 0.2539 0.2655 0.4405 0.085 Uiso 1 1 calc R
H14C H 0.2563 0.3508 0.4690 0.085 Uiso 1 1 calc R
C15 C 0.2579(5) 0.0558(7) 0.3167(3) 0.049(3) Uani 1 1 d .
H15A H 0.2260 0.0201 0.3235 0.058 Uiso 1 1 calc R
H15B H 0.2954 0.0434 0.3406 0.058 Uiso 1 1 calc R
C16 C 0.2661(4) 0.0366(7) 0.2668(3) 0.041(3) Uani 1 1 d .
C17 C 0.3178(5) 0.0048(9) 0.2593(4) 0.067(4) Uani 1 1 d .
C18 C 0.3274(7) -0.0068(9) 0.2136(5) 0.074(4) Uani 1 1 d .
H18 H 0.3639 -0.0288 0.2091 0.089 Uiso 1 1 calc R
C19 C 0.2801(7) 0.0158(8) 0.1745(4) 0.073(4) Uani 1 1 d .
H19 H 0.2846 0.0110 0.1428 0.088 Uiso 1 1 calc R
C20 C 0.2281(6) 0.0445(8) 0.1831(4) 0.058(3) Uani 1 1 d .
H20 H 0.1957 0.0581 0.1572 0.070 Uiso 1 1 calc R
C21 C 0.2222(5) 0.0538(7) 0.2275(3) 0.052(3) Uani 1 1 d .
H21 H 0.1851 0.0736 0.2320 0.063 Uiso 1 1 calc R
C22 C 0.0981(4) 0.1485(6) 0.3906(3) 0.033(2) Uani 1 1 d .
C24 C 0.1140(4) 0.1915(7) 0.4366(3) 0.040(3) Uani 1 1 d .
H24 H 0.1530 0.1905 0.4570 0.048 Uiso 1 1 calc R
C25 C 0.0678(5) 0.2327(7) 0.4472(3) 0.043(3) Uani 1 1 d .
C26 C -0.0413(4) 0.2554(7) 0.3965(3) 0.038(3) Uani 1 1 d .
H26 H -0.0532 0.2891 0.4195 0.045 Uiso 1 1 calc R
C27 C -0.0806(5) 0.2390(7) 0.3539(4) 0.051(3) Uani 1 1 d .
H27 H -0.1188 0.2645 0.3469 0.061 Uiso 1 1 calc R
C29 C -0.0657(5) 0.1864(8) 0.3212(4) 0.057(3) Uani 1 1 d .
H29 H -0.0946 0.1725 0.2930 0.068 Uiso 1 1 calc R
C30 C -0.0070(4) 0.1527(7) 0.3298(3) 0.040(3) Uani 1 1 d .
H30 H 0.0043 0.1178 0.3069 0.048 Uiso 1 1 calc R
C31 C 0.0332(4) 0.1719(7) 0.3720(3) 0.039(3) Uani 1 1 d .
C32 C 0.0152(4) 0.2229(7) 0.4058(3) 0.041(3) Uani 1 1 d .
C33 C 0.0674(4) 0.2765(7) 0.4926(3) 0.042(3) Uani 1 1 d .
C34 C 0.1196(5) 0.3102(7) 0.5191(3) 0.045(3) Uani 1 1 d .
H34 H 0.1554 0.3058 0.5084 0.054 Uiso 1 1 calc R
C35 C 0.1201(5) 0.3500(7) 0.5610(3) 0.050(3) Uani 1 1 d .
H35 H 0.1561 0.3740 0.5789 0.060 Uiso 1 1 calc R
C36 C 0.0678(5) 0.3556(7) 0.5775(3) 0.047(3) Uani 1 1 d .
H36 H 0.0680 0.3844 0.6062 0.057 Uiso 1 1 calc R
C37 C 0.0157(5) 0.3186(7) 0.5515(3) 0.048(3) Uani 1 1 d .
H37 H -0.0199 0.3202 0.5628 0.058 Uiso 1 1 calc R
C38 C 0.0162(5) 0.2794(7) 0.5092(3) 0.050(3) Uani 1 1 d .
H38 H -0.0193 0.2540 0.4914 0.060 Uiso 1 1 calc R
C39 C 0.1330(5) -0.0749(7) 0.4527(3) 0.039(3) Uani 1 1 d .
H39 H 0.1776 -0.0725 0.4629 0.047 Uiso 1 1 calc R
C40 C 0.1110(5) -0.0094(8) 0.4818(3) 0.054(3) Uani 1 1 d .
H40A H 0.0669 -0.0121 0.4759 0.065 Uiso 1 1 calc R
H40B H 0.1221 0.0463 0.4724 0.065 Uiso 1 1 calc R
C41 C 0.1399(6) -0.0248(9) 0.5355(3) 0.074(5) Uani 1 1 d .
H41A H 0.1839 -0.0201 0.5413 0.089 Uiso 1 1 calc R
H41B H 0.1258 0.0177 0.5549 0.089 Uiso 1 1 calc R
C42 C 0.1238(7) -0.1092(8) 0.5499(4) 0.078(5) Uani 1 1 d .
H42A H 0.1432 -0.1183 0.5839 0.093 Uiso 1 1 calc R
H42B H 0.0800 -0.1122 0.5462 0.093 Uiso 1 1 calc R
C43 C 0.1425(6) -0.1758(8) 0.5210(4) 0.058(3) Uani 1 1 d .
H43A H 0.1291 -0.2301 0.5305 0.070 Uiso 1 1 calc R
H43B H 0.1867 -0.1769 0.5273 0.070 Uiso 1 1 calc R
C44 C 0.1159(5) -0.1617(7) 0.4674(3) 0.051(3) Uani 1 1 d .
H44A H 0.1312 -0.2045 0.4488 0.061 Uiso 1 1 calc R
H44B H 0.0718 -0.1668 0.4604 0.061 Uiso 1 1 calc R
C45 C 0.1545(5) -0.1406(8) 0.3650(3) 0.052(3) Uani 1 1 d .
H45 H 0.1369 -0.1940 0.3727 0.062 Uiso 1 1 calc R
C46 C 0.2223(4) -0.1417(7) 0.3887(3) 0.041(3) Uani 1 1 d .
H46A H 0.2407 -0.0892 0.3818 0.049 Uiso 1 1 calc R
H46B H 0.2284 -0.1466 0.4237 0.049 Uiso 1 1 calc R
C47 C 0.2522(5) -0.2148(7) 0.3699(3) 0.047(3) Uani 1 1 d .
H47A H 0.2358 -0.2674 0.3789 0.057 Uiso 1 1 calc R
H47B H 0.2957 -0.2140 0.3844 0.057 Uiso 1 1 calc R
C48 C 0.2416(5) -0.2104(8) 0.3155(3) 0.055(3) Uani 1 1 d .
H48A H 0.2607 -0.1599 0.3066 0.066 Uiso 1 1 calc R
H48B H 0.2602 -0.2591 0.3040 0.066 Uiso 1 1 calc R
C49 C 0.1753(5) -0.2089(8) 0.2922(3) 0.057(3) Uani 1 1 d .
H49A H 0.1566 -0.2611 0.2994 0.068 Uiso 1 1 calc R
H49B H 0.1693 -0.2045 0.2573 0.068 Uiso 1 1 calc R
C50 C 0.1461(5) -0.1359(8) 0.3107(3) 0.052(3) Uani 1 1 d .
H50A H 0.1029 -0.1352 0.2952 0.062 Uiso 1 1 calc R
H50B H 0.1638 -0.0837 0.3023 0.062 Uiso 1 1 calc R
C51 C 0.0349(4) -0.0759(7) 0.3609(3) 0.041(3) Uani 1 1 d .
H51 H 0.0261 -0.0492 0.3288 0.050 Uiso 1 1 calc R
C52 C 0.0168(4) -0.1682(8) 0.3517(4) 0.051(3) Uani 1 1 d .
H52A H 0.0442 -0.1959 0.3350 0.061 Uiso 1 1 calc R
H52B H 0.0197 -0.1969 0.3824 0.061 Uiso 1 1 calc R
C53 C -0.0472(5) -0.1731(9) 0.3216(4) 0.064(4) Uani 1 1 d .
H53A H -0.0490 -0.1488 0.2899 0.077 Uiso 1 1 calc R
H53B H -0.0594 -0.2319 0.3170 0.077 Uiso 1 1 calc R
C54 C -0.0907(5) -0.1274(9) 0.3447(4) 0.064(4) Uani 1 1 d .
H54A H -0.1312 -0.1293 0.3233 0.077 Uiso 1 1 calc R
H54B H -0.0922 -0.1554 0.3748 0.077 Uiso 1 1 calc R
C55 C -0.0721(5) -0.0381(9) 0.3549(4) 0.061(4) Uani 1 1 d .
H55A H -0.1001 -0.0101 0.3709 0.073 Uiso 1 1 calc R
H55B H -0.0731 -0.0085 0.3247 0.073 Uiso 1 1 calc R
C56 C -0.0078(5) -0.0361(7) 0.3873(3) 0.048(3) Uani 1 1 d .
H56A H 0.0044 0.0218 0.3956 0.057 Uiso 1 1 calc R
H56B H -0.0067 -0.0668 0.4171 0.057 Uiso 1 1 calc R
N1 N 0.2038(3) 0.2520(6) 0.3460(2) 0.036(2) Uani 1 1 d .
N2 N 0.2423(4) 0.1413(6) 0.3206(2) 0.039(2) Uani 1 1 d .
P1 P 0.11460(11) -0.05306(19) 0.38808(8) 0.0379(7) Uani 1 1 d .
Cl1 Cl 0.23007(10) 0.07713(17) 0.43706(7) 0.0367(6) Uani 1 1 d .
Cl2 Cl 0.09413(11) 0.06062(18) 0.28631(7) 0.0439(7) Uani 1 1 d .
Ru1 Ru 0.14911(3) 0.08122(6) 0.36694(2) 0.0335(3) Uani 1 1 d .
I1 I 0.39019(5) -0.03319(9) 0.31467(4) 0.1086(5) Uani 1 1 d .

loop_
_atom_site_aniso_label
_atom_site_aniso_U_11
_atom_site_aniso_U_22
_atom_site_aniso_U_33
_atom_site_aniso_U_23
_atom_site_aniso_U_13
_atom_site_aniso_U_12
C1 0.031(6) 0.067(9) 0.018(4) 0.006(5) -0.001(4) -0.011(6)
C3 0.035(6) 0.063(8) 0.032(5) 0.008(5) 0.009(5) -0.007(6)
C4 0.031(6) 0.046(7) 0.046(6) 0.002(5) 0.023(5) -0.002(5)
C5 0.037(6) 0.045(7) 0.038(5) 0.000(5) 0.016(5) 0.014(5)
C6 0.032(6) 0.080(10) 0.041(6) 0.022(6) 0.009(5) 0.007(6)
C8 0.043(8) 0.103(12) 0.065(8) 0.036(8) 0.018(7) 0.021(8)
C9 0.065(9) 0.070(10) 0.093(11) 0.007(9) 0.046(9) 0.024(8)
C10 0.087(10) 0.052(9) 0.053(7) 0.009(6) 0.037(7) 0.015(8)
C11 0.037(6) 0.045(7) 0.035(5) 0.006(5) 0.015(5) -0.002(5)
C12 0.027(6) 0.133(13) 0.041(6) 0.021(7) 0.001(5) 0.006(7)
C13 0.117(15) 0.152(17) 0.114(13) 0.033(12) 0.069(12) 0.074(13)
C14 0.053(7) 0.090(10) 0.024(5) -0.017(6) 0.004(5) 0.005(7)
C15 0.035(6) 0.075(10) 0.038(6) 0.012(6) 0.014(5) 0.008(6)
C16 0.029(5) 0.062(8) 0.032(5) -0.004(5) 0.008(4) 0.009(5)
C17 0.041(7) 0.102(11) 0.055(7) -0.003(7) 0.004(6) 0.012(7)
C18 0.072(10) 0.093(11) 0.071(9) -0.026(9) 0.044(8) -0.016(9)
C19 0.107(12) 0.077(11) 0.051(8) -0.013(7) 0.050(9) -0.016(9)
C20 0.072(9) 0.075(9) 0.028(5) 0.000(6) 0.014(6) -0.009(7)
C21 0.047(7) 0.077(9) 0.033(5) 0.012(6) 0.009(5) 0.009(6)
C22 0.018(5) 0.055(7) 0.023(4) 0.000(5) 0.000(4) 0.001(5)
C24 0.020(5) 0.076(9) 0.025(5) -0.009(5) 0.007(4) -0.002(5)
C25 0.035(6) 0.070(8) 0.024(5) -0.006(5) 0.007(4) -0.004(6)
C26 0.026(5) 0.055(8) 0.034(5) -0.009(5) 0.011(4) -0.002(5)
C27 0.033(6) 0.067(9) 0.054(7) 0.006(6) 0.013(5) 0.018(6)
C29 0.027(6) 0.102(11) 0.038(6) 0.013(7) 0.002(5) -0.006(6)
C30 0.023(5) 0.068(8) 0.027(5) -0.003(5) 0.001(4) -0.007(5)
C31 0.020(5) 0.067(8) 0.031(5) 0.004(5) 0.005(4) 0.002(5)
C32 0.029(6) 0.058(8) 0.036(5) -0.003(5) 0.011(5) 0.002(5)
C33 0.033(6) 0.064(8) 0.028(5) 0.003(5) 0.008(4) 0.015(5)
C34 0.040(6) 0.075(9) 0.020(5) 0.001(5) 0.008(4) -0.004(6)
C35 0.035(6) 0.082(9) 0.034(5) -0.003(6) 0.011(5) -0.005(6)
C36 0.051(7) 0.053(8) 0.034(5) -0.014(5) 0.003(5) -0.003(6)
C37 0.037(6) 0.074(9) 0.032(5) -0.003(6) 0.005(5) -0.002(6)
C38 0.033(6) 0.079(9) 0.037(6) -0.005(6) 0.008(5) -0.009(6)
C39 0.044(6) 0.048(7) 0.025(4) 0.006(5) 0.006(4) -0.016(6)
C40 0.057(7) 0.080(9) 0.029(5) -0.007(6) 0.017(5) -0.019(7)
C41 0.089(10) 0.110(12) 0.024(5) -0.001(6) 0.016(6) -0.063(9)
C42 0.115(12) 0.085(11) 0.032(6) 0.008(7) 0.015(7) -0.042(9)
C43 0.060(8) 0.066(9) 0.046(6) 0.009(6) 0.007(6) -0.016(7)
C44 0.051(7) 0.069(9) 0.025(5) -0.008(5) -0.007(5) -0.005(6)
C45 0.038(6) 0.087(9) 0.022(5) 0.002(6) -0.009(4) 0.007(6)
C46 0.030(6) 0.063(8) 0.026(5) 0.009(5) -0.001(4) 0.008(5)
C47 0.031(6) 0.064(8) 0.045(6) 0.011(6) 0.005(5) 0.012(6)
C48 0.038(7) 0.089(10) 0.034(6) -0.006(6) -0.001(5) 0.010(6)
C49 0.044(7) 0.092(10) 0.032(5) -0.015(6) 0.005(5) 0.018(7)
C50 0.026(6) 0.098(10) 0.028(5) -0.012(6) 0.000(4) 0.006(6)
C51 0.028(5) 0.059(8) 0.034(5) 0.003(5) 0.002(4) -0.003(6)
C52 0.027(6) 0.072(9) 0.049(6) 0.002(6) 0.003(5) -0.003(6)
C53 0.032(6) 0.109(11) 0.043(6) -0.008(7) -0.004(5) 0.000(7)
C54 0.035(7) 0.094(11) 0.065(8) -0.008(8) 0.014(6) -0.007(7)
C55 0.034(6) 0.086(11) 0.065(8) -0.015(7) 0.015(6) 0.012(7)
C56 0.046(7) 0.066(8) 0.036(5) -0.004(6) 0.019(5) -0.009(6)
N1 0.023(4) 0.056(7) 0.028(4) 0.005(4) 0.004(3) -0.002(4)
N2 0.044(5) 0.054(7) 0.022(4) -0.001(4) 0.015(4) 0.000(5)
P1 0.0274(13) 0.065(2) 0.0192(11) -0.0018(12) 0.0022(10) -0.0003(13)
Cl1 0.0231(11) 0.0611(18) 0.0230(10) 0.0011(12) 0.0001(9) 0.0006(12)
Cl2 0.0309(13) 0.079(2) 0.0196(10) 0.0037(12) 0.0013(9) 0.0032(13)
Ru1 0.0228(4) 0.0584(6) 0.0184(3) 0.0024(4) 0.0028(3) 0.0004(4)
I1 0.0510(6) 0.1582(12) 0.1022(8) -0.0283(8) -0.0105(5) 0.0439(7)

loop_
_atom_type_symbol
_atom_type_description
_atom_type_scat_dispersion_real
_atom_type_scat_dispersion_imag
_atom_type_scat_source
C C 0.0033 0.0016 'International Tables Vol C Tables 4.2.6.8 and 6.1.1.4'
H H 0.0000 0.0000 'International Tables Vol C Tables 4.2.6.8 and 6.1.1.4'
N N 0.0061 0.0033 'International Tables Vol C Tables 4.2.6.8 and 6.1.1.4'
P P 0.1023 0.0942 'International Tables Vol C Tables 4.2.6.8 and 6.1.1.4'
Cl Cl 0.1484 0.1585 'International Tables Vol C Tables 4.2.6.8 and 6.1.1.4'
Ru Ru -1.2594 0.8363 'International Tables Vol C Tables 4.2.6.8 and 6.1.1.4'
I I -0.4742 1.8119 'International Tables Vol C Tables 4.2.6.8 and 6.1.1.4'

loop_
_geom_angle_atom_site_label_1
_geom_angle_atom_site_label_2
_geom_angle_atom_site_label_3
_geom_angle
N1 C1 N2 108.7(9)
N1 C1 Ru1 135.0(8)
N2 C1 Ru1 116.1(9)
N2 C3 C4 100.8(8)
N2 C3 H3A 111.6
C4 C3 H3A 111.6
N2 C3 H3B 111.6
C4 C3 H3B 111.6
H3A C3 H3B 109.4
N1 C4 C3 103.8(8)
N1 C4 H4A 111.0
C3 C4 H4A 111.0
N1 C4 H4B 111.0
C3 C4 H4B 111.0
H4A C4 H4B 109.0
C6 C5 N1 119.7(9)
C6 C5 C11 122.2(10)
N1 C5 C11 117.5(9)
C5 C6 C8 118.1(11)
C5 C6 C12 122.0(10)
C8 C6 C12 119.9(10)
C9 C8 C6 120.7(12)
C9 C8 H8 119.6
C6 C8 H8 119.6
C8 C9 C10 118.9(12)
C8 C9 C13 119.5(14)
C10 C9 C13 121.7(15)
C9 C10 C11 124.7(13)
C9 C10 H10 117.7
C11 C10 H10 117.7
C10 C11 C5 115.1(10)
C10 C11 C14 124.0(10)
C5 C11 C14 120.7(9)
C6 C12 H12A 109.5
C6 C12 H12B 109.5
H12A C12 H12B 109.5
C6 C12 H12C 109.5
H12A C12 H12C 109.5
H12B C12 H12C 109.5
C9 C13 H13A 109.5
C9 C13 H13B 109.5
H13A C13 H13B 109.5
C9 C13 H13C 109.5
H13A C13 H13C 109.5
H13B C13 H13C 109.5
C11 C14 H14A 109.5
C11 C14 H14B 109.5
H14A C14 H14B 109.5
C11 C14 H14C 109.5
H14A C14 H14C 109.5
H14B C14 H14C 109.5
N2 C15 C16 110.9(8)
N2 C15 H15A 109.5
C16 C15 H15A 109.5
N2 C15 H15B 109.5
C16 C15 H15B 109.5
H15A C15 H15B 108.0
C21 C16 C17 116.6(9)
C21 C16 C15 120.9(9)
C17 C16 C15 122.4(9)
C16 C17 C18 122.8(11)
C16 C17 I1 123.4(8)
C18 C17 I1 113.8(9)
C17 C18 C19 117.0(12)
C17 C18 H18 121.5
C19 C18 H18 121.5
C20 C19 C18 118.9(10)
C20 C19 H19 120.6
C18 C19 H19 120.6
C21 C20 C19 120.8(12)
C21 C20 H20 119.6
C19 C20 H20 119.6
C20 C21 C16 123.9(11)
C20 C21 H21 118.1
C16 C21 H21 118.1
C24 C22 C31 102.5(8)
C24 C22 Ru1 124.8(7)
C31 C22 Ru1 132.7(7)
C25 C24 C22 113.4(8)
C25 C24 H24 123.3
C22 C24 H24 123.3
C24 C25 C33 127.0(9)
C24 C25 C32 107.4(8)
C33 C25 C32 125.5(9)
C32 C26 C27 119.7(9)
C32 C26 H26 120.1
C27 C26 H26 120.1
C26 C27 C29 121.3(10)
C26 C27 H27 119.3
C29 C27 H27 119.3
C27 C29 C30 119.9(10)
C27 C29 H29 120.1
C30 C29 H29 120.1
C31 C30 C29 118.5(10)
C31 C30 H30 120.8
C29 C30 H30 120.8
C30 C31 C32 119.9(9)
C30 C31 C22 131.0(9)
C32 C31 C22 109.1(8)
C26 C32 C31 120.6(9)
C26 C32 C25 131.9(9)
C31 C32 C25 107.5(8)
C34 C33 C38 120.0(9)
C34 C33 C25 119.4(9)
C38 C33 C25 120.5(10)
C35 C34 C33 120.1(10)
C35 C34 H34 120.0
C33 C34 H34 120.0
C34 C35 C36 120.4(10)
C34 C35 H35 119.8
C36 C35 H35 119.8
C37 C36 C35 119.4(9)
C37 C36 H36 120.3
C35 C36 H36 120.3
C38 C37 C36 119.1(10)
C38 C37 H37 120.4
C36 C37 H37 120.4
C33 C38 C37 121.0(10)
C33 C38 H38 119.5
C37 C38 H38 119.5
C40 C39 C44 109.9(8)
C40 C39 P1 113.8(8)
C44 C39 P1 116.0(7)
C40 C39 H39 105.4
C44 C39 H39 105.4
P1 C39 H39 105.4
C39 C40 C41 108.8(10)
C39 C40 H40A 109.9
C41 C40 H40A 109.9
C39 C40 H40B 109.9
C41 C40 H40B 109.9
H40A C40 H40B 108.3
C42 C41 C40 110.4(10)
C42 C41 H41A 109.6
C40 C41 H41A 109.6
C42 C41 H41B 109.6
C40 C41 H41B 109.6
H41A C41 H41B 108.1
C43 C42 C41 112.1(10)
C43 C42 H42A 109.2
C41 C42 H42A 109.2
C43 C42 H42B 109.2
C41 C42 H42B 109.2
H42A C42 H42B 107.9
C42 C43 C44 111.0(11)
C42 C43 H43A 109.4
C44 C43 H43A 109.4
C42 C43 H43B 109.4
C44 C43 H43B 109.4
H43A C43 H43B 108.0
C39 C44 C43 110.1(8)
C39 C44 H44A 109.6
C43 C44 H44A 109.6
C39 C44 H44B 109.6
C43 C44 H44B 109.6
H44A C44 H44B 108.2
C50 C45 C46 108.8(8)
C50 C45 P1 111.7(8)
C46 C45 P1 112.1(7)
C50 C45 H45 108.1
C46 C45 H45 108.1
P1 C45 H45 108.1
C47 C46 C45 110.1(9)
C47 C46 H46A 109.6
C45 C46 H46A 109.6
C47 C46 H46B 109.6
C45 C46 H46B 109.6
H46A C46 H46B 108.2
C46 C47 C48 110.7(9)
C46 C47 H47A 109.5
C48 C47 H47A 109.5
C46 C47 H47B 109.5
C48 C47 H47B 109.5
H47A C47 H47B 108.1
C49 C48 C47 110.7(9)
C49 C48 H48A 109.5
C47 C48 H48A 109.5
C49 C48 H48B 109.5
C47 C48 H48B 109.5
H48A C48 H48B 108.1
C48 C49 C50 110.0(9)
C48 C49 H49A 109.7
C50 C49 H49A 109.7
C48 C49 H49B 109.7
C50 C49 H49B 109.7
H49A C49 H49B 108.2
C49 C50 C45 111.2(9)
C49 C50 H50A 109.4
C45 C50 H50A 109.4
C49 C50 H50B 109.4
C45 C50 H50B 109.4
H50A C50 H50B 108.0
C56 C51 C52 108.1(9)
C56 C51 P1 113.3(7)
C52 C51 P1 117.6(7)
C56 C51 H51 105.7
C52 C51 H51 105.7
P1 C51 H51 105.7
C53 C52 C51 109.3(10)
C53 C52 H52A 109.8
C51 C52 H52A 109.8
C53 C52 H52B 109.8
C51 C52 H52B 109.8
H52A C52 H52B 108.3
C54 C53 C52 111.7(9)
C54 C53 H53A 109.3
C52 C53 H53A 109.3
C54 C53 H53B 109.3
C52 C53 H53B 109.3
H53A C53 H53B 107.9
C55 C54 C53 111.3(10)
C55 C54 H54A 109.4
C53 C54 H54A 109.4
C55 C54 H54B 109.4
C53 C54 H54B 109.4
H54A C54 H54B 108.0
C54 C55 C56 108.7(10)
C54 C55 H55A 109.9
C56 C55 H55A 109.9
C54 C55 H55B 109.9
C56 C55 H55B 109.9
H55A C55 H55B 108.3
C51 C56 C55 109.0(8)
C51 C56 H56A 109.9
C55 C56 H56A 109.9
C51 C56 H56B 109.9
C55 C56 H56B 109.9
H56A C56 H56B 108.3
C1 N1 C5 126.6(9)
C1 N1 C4 111.6(8)
C5 N1 C4 121.2(9)
C1 N2 C15 125.6(9)
C1 N2 C3 111.1(9)
C15 N2 C3 120.5(8)
C39 P1 C51 110.9(4)
C39 P1 C45 101.6(5)
C51 P1 C45 102.5(5)
C39 P1 Ru1 114.4(3)
C51 P1 Ru1 114.8(4)
C45 P1 Ru1 111.2(4)
C22 Ru1 C1 100.0(5)
C22 Ru1 Cl2 101.9(3)
C1 Ru1 Cl2 88.5(2)
C22 Ru1 Cl1 97.9(3)
C1 Ru1 Cl1 85.6(3)
Cl2 Ru1 Cl1 160.01(9)
C22 Ru1 P1 99.0(3)
C1 Ru1 P1 161.0(3)
Cl2 Ru1 P1 89.58(9)
Cl1 Ru1 P1 89.86(9)

loop_
_geom_bond_atom_site_label_1
_geom_bond_atom_site_label_2
_geom_bond_distance
C1 N1 1.325(13)
C1 N2 1.381(13)
C1 Ru1 2.072(11)
C3 N2 1.486(12)
C3 C4 1.515(14)
C3 H3A 0.9900
C3 H3B 0.9900
C4 N1 1.475(11)
C4 H4A 0.9900
C4 H4B 0.9900
C5 C6 1.337(14)
C5 N1 1.432(12)
C5 C11 1.438(13)
C6 C8 1.437(17)
C6 C12 1.552(15)
C8 C9 1.350(18)
C8 H8 0.9500
C9 C10 1.351(18)
C9 C13 1.527(18)
C10 C11 1.370(15)
C10 H10 0.9500
C11 C14 1.490(14)
C12 H12A 0.9800
C12 H12B 0.9800
C12 H12C 0.9800
C13 H13A 0.9800
C13 H13B 0.9800
C13 H13C 0.9800
C14 H14A 0.9800
C14 H14B 0.9800
C14 H14C 0.9800
C15 N2 1.437(13)
C15 C16 1.533(13)
C15 H15A 0.9900
C15 H15B 0.9900
C16 C21 1.358(13)
C16 C17 1.362(15)
C17 C18 1.403(15)
C17 I1 2.111(12)
C18 C19 1.420(19)
C18 H18 0.9500
C19 C20 1.361(18)
C19 H19 0.9500
C20 C21 1.334(13)
C20 H20 0.9500
C21 H21 0.9500
C22 C24 1.471(12)
C22 C31 1.512(12)
C22 Ru1 1.847(9)
C24 C25 1.350(13)
C24 H24 0.9500
C25 C33 1.495(13)
C25 C32 1.496(13)
C26 C32 1.369(13)
C26 C27 1.371(14)
C26 H26 0.9500
C27 C29 1.375(15)
C27 H27 0.9500
C29 C30 1.424(14)
C29 H29 0.9500
C30 C31 1.382(13)
C30 H30 0.9500
C31 C32 1.415(13)
C33 C34 1.375(14)
C33 C38 1.377(13)
C34 C35 1.370(13)
C34 H34 0.9500
C35 C36 1.400(14)
C35 H35 0.9500
C36 C37 1.391(14)
C36 H36 0.9500
C37 C38 1.381(14)
C37 H37 0.9500
C38 H38 0.9500
C39 C40 1.512(15)
C39 C44 1.544(14)
C39 P1 1.850(9)
C39 H39 1.0000
C40 C41 1.558(14)
C40 H40A 0.9900
C40 H40B 0.9900
C41 C42 1.498(16)
C41 H41A 0.9900
C41 H41B 0.9900
C42 C43 1.487(17)
C42 H42A 0.9900
C42 H42B 0.9900
C43 C44 1.546(13)
C43 H43A 0.9900
C43 H43B 0.9900
C44 H44A 0.9900
C44 H44B 0.9900
C45 C50 1.541(12)
C45 C46 1.548(13)
C45 P1 1.892(12)
C45 H45 1.0000
C46 C47 1.532(14)
C46 H46A 0.9900
C46 H46B 0.9900
C47 C48 1.535(13)
C47 H47A 0.9900
C47 H47B 0.9900
C48 C49 1.515(14)
C48 H48A 0.9900
C48 H48B 0.9900
C49 C50 1.517(15)
C49 H49A 0.9900
C49 H49B 0.9900
C50 H50A 0.9900
C50 H50B 0.9900
C51 C56 1.525(14)
C51 C52 1.553(15)
C51 P1 1.854(10)
C51 H51 1.0000
C52 C53 1.527(14)
C52 H52A 0.9900
C52 H52B 0.9900
C53 C54 1.520(16)
C53 H53A 0.9900
C53 H53B 0.9900
C54 C55 1.514(17)
C54 H54A 0.9900
C54 H54B 0.9900
C55 C56 1.553(15)
C55 H55A 0.9900
C55 H55B 0.9900
C56 H56A 0.9900
C56 H56B 0.9900
P1 Ru1 2.437(3)
Cl1 Ru1 2.408(2)
Cl2 Ru1 2.399(2)

loop_
_geom_torsion_atom_site_label_1
_geom_torsion_atom_site_label_2
_geom_torsion_atom_site_label_3
_geom_torsion_atom_site_label_4
_geom_torsion
N2 C3 C4 N1 18.9(9)
N1 C5 C6 C8 -177.4(10)
C11 C5 C6 C8 -6.3(17)
N1 C5 C6 C12 3.4(16)
C11 C5 C6 C12 174.5(10)
C5 C6 C8 C9 2.4(18)
C12 C6 C8 C9 -178.4(12)
C6 C8 C9 C10 2(2)
C6 C8 C9 C13 -177.5(13)
C8 C9 C10 C11 -3(2)
C13 C9 C10 C11 176.6(12)
C9 C10 C11 C5 -0.6(17)
C9 C10 C11 C14 -176.1(12)
C6 C5 C11 C10 5.5(15)
N1 C5 C11 C10 176.8(9)
C6 C5 C11 C14 -178.9(10)
N1 C5 C11 C14 -7.6(14)
N2 C15 C16 C21 -54.6(14)
N2 C15 C16 C17 122.9(13)
C21 C16 C17 C18 3(2)
C15 C16 C17 C18 -174.8(12)
C21 C16 C17 I1 -176.3(9)
C15 C16 C17 I1 6.1(18)
C16 C17 C18 C19 0(2)
I1 C17 C18 C19 178.8(10)
C17 C18 C19 C20 -2(2)
C18 C19 C20 C21 2(2)
C19 C20 C21 C16 1(2)
C17 C16 C21 C20 -2.9(19)
C15 C16 C21 C20 174.7(11)
C31 C22 C24 C25 2.1(12)
Ru1 C22 C24 C25 -176.1(8)
C22 C24 C25 C33 174.4(10)
C22 C24 C25 C32 -2.5(13)
C32 C26 C27 C29 4.0(17)
C26 C27 C29 C30 -4.8(17)
C27 C29 C30 C31 2.3(16)
C29 C30 C31 C32 1.0(16)
C29 C30 C31 C22 -178.0(11)
C24 C22 C31 C30 178.3(11)
Ru1 C22 C31 C30 -3.8(18)
C24 C22 C31 C32 -0.8(11)
Ru1 C22 C31 C32 177.1(8)
C27 C26 C32 C31 -0.6(16)
C27 C26 C32 C25 176.7(11)
C30 C31 C32 C26 -1.9(16)
C22 C31 C32 C26 177.3(9)
C30 C31 C32 C25 -179.8(10)
C22 C31 C32 C25 -0.6(12)
C24 C25 C32 C26 -175.7(11)
C33 C25 C32 C26 7.4(19)
C24 C25 C32 C31 1.9(12)
C33 C25 C32 C31 -175.0(10)
C24 C25 C33 C34 29.6(17)
C32 C25 C33 C34 -154.1(11)
C24 C25 C33 C38 -147.0(12)
C32 C25 C33 C38 29.3(17)
C38 C33 C34 C35 -3.0(17)
C25 C33 C34 C35 -179.7(10)
C33 C34 C35 C36 1.1(17)
C34 C35 C36 C37 1.5(18)
C35 C36 C37 C38 -2.0(17)
C34 C33 C38 C37 2.5(18)
C25 C33 C38 C37 179.1(10)
C36 C37 C38 C33 0.1(18)
C44 C39 C40 C41 59.4(11)
P1 C39 C40 C41 -168.6(7)
C39 C40 C41 C42 -59.1(14)
C40 C41 C42 C43 57.8(16)
C41 C42 C43 C44 -56.0(15)
C40 C39 C44 C43 -58.0(12)
P1 C39 C44 C43 171.2(8)
C42 C43 C44 C39 55.3(13)
C50 C45 C46 C47 -57.5(12)
P1 C45 C46 C47 178.6(7)
C45 C46 C47 C48 57.3(12)
C46 C47 C48 C49 -57.4(13)
C47 C48 C49 C50 57.7(14)
C48 C49 C50 C45 -59.3(13)
C46 C45 C50 C49 59.0(13)
P1 C45 C50 C49 -176.8(8)
C56 C51 C52 C53 60.2(11)
P1 C51 C52 C53 -170.0(7)
C51 C52 C53 C54 -56.4(13)
C52 C53 C54 C55 55.9(15)
C53 C54 C55 C56 -57.5(13)
C52 C51 C56 C55 -63.4(11)
P1 C51 C56 C55 164.5(8)
C54 C55 C56 C51 62.2(12)
N2 C1 N1 C5 175.8(8)
Ru1 C1 N1 C5 -10.2(15)
N2 C1 N1 C4 4.5(11)
Ru1 C1 N1 C4 178.6(7)
C6 C5 N1 C1 -77.2(13)
C11 C5 N1 C1 111.3(11)
C6 C5 N1 C4 93.3(12)
C11 C5 N1 C4 -78.3(11)
C3 C4 N1 C1 -15.6(10)
C3 C4 N1 C5 172.6(8)
N1 C1 N2 C15 170.0(8)
Ru1 C1 N2 C15 -5.3(12)
N1 C1 N2 C3 9.1(10)
Ru1 C1 N2 C3 -166.2(6)
C16 C15 N2 C1 137.4(9)
C16 C15 N2 C3 -63.3(11)
C4 C3 N2 C1 -17.8(9)
C4 C3 N2 C15 -179.9(8)
C40 C39 P1 C51 -76.7(9)
C44 C39 P1 C51 52.4(9)
C40 C39 P1 C45 175.0(8)
C44 C39 P1 C45 -56.0(9)
C40 C39 P1 Ru1 55.1(8)
C44 C39 P1 Ru1 -175.8(7)
C56 C51 P1 C39 50.4(9)
C52 C51 P1 C39 -76.9(8)
C56 C51 P1 C45 158.1(8)
C52 C51 P1 C45 30.9(8)
C56 C51 P1 Ru1 -81.2(8)
C52 C51 P1 Ru1 151.5(6)
C50 C45 P1 C39 -179.7(8)
C46 C45 P1 C39 -57.3(8)
C50 C45 P1 C51 65.6(9)
C46 C45 P1 C51 -172.1(7)
C50 C45 P1 Ru1 -57.6(8)
C46 C45 P1 Ru1 64.8(8)
C24 C22 Ru1 C1 -78.7(9)
C31 C22 Ru1 C1 103.8(10)
C24 C22 Ru1 Cl2 -169.3(8)
C31 C22 Ru1 Cl2 13.2(10)
C24 C22 Ru1 Cl1 8.1(9)
C31 C22 Ru1 Cl1 -169.4(9)
C24 C22 Ru1 P1 99.2(8)
C31 C22 Ru1 P1 -78.3(10)
N1 C1 Ru1 C22 8.3(10)
N2 C1 Ru1 C22 -178.0(7)
N1 C1 Ru1 Cl2 110.1(9)
N2 C1 Ru1 Cl2 -76.2(6)
N1 C1 Ru1 Cl1 -89.0(9)
N2 C1 Ru1 Cl1 84.7(6)
N1 C1 Ru1 P1 -165.6(6)
N2 C1 Ru1 P1 8.1(13)
C39 P1 Ru1 C22 -69.6(5)
C51 P1 Ru1 C22 60.3(4)
C45 P1 Ru1 C22 176.1(4)
C39 P1 Ru1 C1 104.3(8)
C51 P1 Ru1 C1 -125.8(8)
C45 P1 Ru1 C1 -10.1(8)
C39 P1 Ru1 Cl2 -171.6(4)
C51 P1 Ru1 Cl2 -41.7(4)
C45 P1 Ru1 Cl2 74.1(3)
C39 P1 Ru1 Cl1 28.4(4)
C51 P1 Ru1 Cl1 158.3(4)
C45 P1 Ru1 Cl1 -85.9(3)

loop_
_platon_squeeze_void_nr
_platon_squeeze_void_average_x
_platon_squeeze_void_average_y
_platon_squeeze_void_average_z
_platon_squeeze_void_volume
_platon_squeeze_void_count_electrons
_platon_squeeze_void_content
1 0.500 0.102 0.250 375 145 ' '
2 0.500 -0.102 0.750 373 146 ' '
3 1.000 0.398 0.750 374 147 ' '
4 0.000 0.602 0.250 373 145 ' '
